data_4076034
loop_
_publ_author_name
'Bruce, Michael I.'
'Low, Paul J.'
'Hartl, Franti\<sek'
'Humphrey, Paul A.'
'de Montigny, Fr\'ed\'eric'
'Jevric, Martyn'
'Lapinte, Claude'
'Perkins, Gary J.'
'Roberts, Rachel L.'
'Skelton, Brian W.'
'White, Allan H.'

_publ_section_title
;
 Syntheses, Structures, Some Reactions, and Electrochemical Oxidation of
 Ferrocenylethynyl Complexes of Iron, Ruthenium, and Osmium
;
_journal_issue 22
_journal_name_full Organometallics
_journal_page_first 5241
_journal_paper_doi 10.1021/om050483l
_journal_volume 24
_journal_year 2005
_chemical_formula_moiety 'C53 H44 fe1 Os1 P2'
_chemical_formula_sum 'C53 H44 Fe Os P2'
_chemical_formula_weight 988.96
_space_group_IT_number 14
_symmetry_cell_setting monoclinic
_symmetry_space_group_name_Hall '-P 2ybc'
_symmetry_space_group_name_H-M 'P 1 21/c 1'
_cell_angle_alpha 90.00000
_cell_angle_beta 91.704(3)
_cell_angle_gamma 90.00000
_cell_formula_units_Z 4
_cell_length_a 11.4840(10)
_cell_length_b 16.822(2)
_cell_length_c 21.208(2)
_cell_measurement_reflns_used 7087
_cell_measurement_temperature 150(2)
_cell_measurement_theta_max 34.5
_cell_measurement_theta_min 2.27
_cell_volume 4095.2(7)
_computing_cell_refinement 'Siemens SAINT (Siemens, 1995)'
_computing_data_collection 'Siemens SMART (Siemens, 1995)'
_computing_data_reduction 'Siemens SAINT'
_computing_molecular_graphics xtal
_computing_publication_material 'xtal BONDLA CIFIO'
_computing_structure_refinement 'xtal CRYLSQ'
_computing_structure_solution xtal
_diffrn_ambient_temperature 150(2)
_diffrn_measured_fraction_theta_full 1.0
_diffrn_measured_fraction_theta_max 1.0
_diffrn_measurement_device_type
;
Bruker SMART CCD diffractometer
;
_diffrn_measurement_method '\w scans'
_diffrn_radiation_detector 'CCD area detector'
_diffrn_radiation_monochromator graphite
_diffrn_radiation_source 'sealed tube'
_diffrn_radiation_type 'Mo K\a'
_diffrn_radiation_wavelength .71073
_diffrn_reflns_av_R_equivalents .080
_diffrn_reflns_av_sigmaI/netI .111
_diffrn_reflns_limit_h_max 18
_diffrn_reflns_limit_h_min -18
_diffrn_reflns_limit_k_max 26
_diffrn_reflns_limit_k_min -26
_diffrn_reflns_limit_l_max 33
_diffrn_reflns_limit_l_min -33
_diffrn_reflns_number 82295
_diffrn_reflns_theta_full 34.65
_diffrn_reflns_theta_max 34.65
_diffrn_reflns_theta_min 1.55
_diffrn_standards_decay_% 0
_diffrn_standards_number 0
_exptl_absorpt_coefficient_mu 3.57
_exptl_absorpt_correction_T_max 1
_exptl_absorpt_correction_T_min .77
_exptl_absorpt_correction_type multi-scan
_exptl_absorpt_process_details
;
 SADABS; Sheldrick, 1996
;
_exptl_crystal_colour orange
_exptl_crystal_density_diffrn 1.604
_exptl_crystal_density_method 'not measured'
_exptl_crystal_description bar
_exptl_crystal_F_000 1976
_exptl_crystal_size_max .25
_exptl_crystal_size_mid .12
_exptl_crystal_size_min .11
_refine_diff_density_max 1.927
_refine_diff_density_min -.921
_refine_ls_extinction_method none
_refine_ls_goodness_of_fit_all .957
_refine_ls_goodness_of_fit_ref 1.021
_refine_ls_hydrogen_treatment noref
_refine_ls_matrix_type full
_refine_ls_number_constraints 0
_refine_ls_number_parameters 514
_refine_ls_number_reflns 11880
_refine_ls_number_restraints 0
_refine_ls_R_factor_all .087
_refine_ls_R_factor_gt .045
_refine_ls_shift/su_max .003
_refine_ls_shift/su_mean .00006
_refine_ls_structure_factor_coef F
_refine_ls_weighting_scheme calc
_refine_ls_wR_factor_all .06
_refine_ls_wR_factor_ref .053
_reflns_d_resolution_high .625
_reflns_d_resolution_low 13.143
_reflns_Friedel_coverage 0
_reflns_limit_h_max 18
_reflns_limit_h_min 0
_reflns_limit_k_max 26
_reflns_limit_k_min 0
_reflns_limit_l_max 33
_reflns_limit_l_min -33
_reflns_number_gt 11880
_reflns_number_total 17531
_reflns_threshold_expression 'F    > 4.00 sig(F   )'
_cod_data_source_file om050483lsi20050611_121017.cif
_cod_data_source_block br1052
_cod_original_sg_symbol_Hall -p_2ybc
_cod_original_sg_symbol_H-M P_1_21/c_1
_cod_original_formula_sum 'C53 H44 Fe1 Os1 P2'
_cod_database_code 4076034

loop_
_symmetry_equiv_pos_as_xyz
+x,+y,+z
-x,1/2+y,1/2-z
-x,-y,-z
+x,1/2-y,1/2+z

loop_
_atom_site_label
_atom_site_fract_x
_atom_site_fract_y
_atom_site_fract_z
_atom_site_U_iso_or_equiv
_atom_site_adp_type
_atom_site_occupancy
Os .158134(12) .387341(9) .678475(7) .01555(6) Uani 1.00000
P1 .31432(8) .41950(6) .61910(5) .0159(4) Uani 1.00000
C111 .3577(3) .3503(2) .55706(18) .0195(17) Uani 1.00000
C112 .4534(4) .3664(3) .5200(2) .027(2) Uani 1.00000
C113 .4845(4) .3145(3) .4725(2) .036(3) Uani 1.00000
C114 .4220(4) .2452(3) .4624(2) .035(2) Uani 1.00000
C115 .3282(4) .2277(3) .4990(2) .032(2) Uani 1.00000
C116 .2954(4) .2810(2) .5459(2) .0227(19) Uani 1.00000
C121 .2760(3) .5097(2) .57347(19) .0201(17) Uani 1.00000
C122 .2392(4) .5764(3) .6068(2) .025(2) Uani 1.00000
C123 .2032(4) .6438(3) .5749(2) .031(2) Uani 1.00000
C124 .2008(4) .6461(3) .5091(2) .031(2) Uani 1.00000
C125 .2344(4) .5804(3) .4756(2) .031(2) Uani 1.00000
C126 .2728(4) .5122(3) .5077(2) .026(2) Uani 1.00000
C131 .4583(3) .4428(2) .65363(18) .0185(17) Uani 1.00000
C132 .4915(4) .5192(3) .6717(2) .033(2) Uani 1.00000
C133 .6026(4) .5327(3) .6977(3) .047(3) Uani 1.00000
C134 .6805(4) .4716(3) .7066(3) .039(3) Uani 1.00000
C135 .6486(4) .3955(3) .6900(2) .027(2) Uani 1.00000
C136 .5382(4) .3817(2) .66378(19) .0210(17) Uani 1.00000
P2 .23914(9) .29211(6) .74315(5) .0173(4) Uani 1.00000
C211 .2217(4) .1928(2) .70758(19) .0210(18) Uani 1.00000
C212 .2995(4) .1654(3) .6631(2) .026(2) Uani 1.00000
C213 .2779(5) .0959(3) .6298(2) .034(2) Uani 1.00000
C214 .1780(5) .0534(3) .6378(3) .040(3) Uani 1.00000
C215 .0982(5) .0793(3) .6811(2) .035(3) Uani 1.00000
C216 .1205(4) .1488(3) .7163(2) .026(2) Uani 1.00000
C221 .1637(4) .2787(3) .81811(19) .024(2) Uani 1.00000
C222 .0887(4) .3371(3) .8391(2) .032(2) Uani 1.00000
C223 .0299(5) .3269(4) .8953(2) .041(3) Uani 1.00000
C224 .0462(5) .2588(4) .9307(2) .045(3) Uani 1.00000
C225 .1197(5) .1998(4) .9096(2) .041(3) Uani 1.00000
C226 .1794(4) .2105(3) .8543(2) .033(2) Uani 1.00000
C231 .3899(3) .2972(2) .77535(17) .0176(16) Uani 1.00000
C232 .4208(4) .3681(2) .80684(18) .0212(18) Uani 1.00000
C233 .5320(4) .3766(3) .8342(2) .024(2) Uani 1.00000
C234 .6126(4) .3161(3) .8312(2) .028(2) Uani 1.00000
C235 .5831(4) .2465(3) .8003(2) .029(2) Uani 1.00000
C236 .4721(4) .2365(2) .7726(2) .023(2) Uani 1.00000
C1 .2100(3) .4737(2) .73970(17) .0176(16) Uani 1.00000
C2 .2338(3) .5284(2) .77497(18) .0202(18) Uani 1.00000
Fe .27758(5) .59599(3) .91375(3) .0202(3) Uani 1.00000
C101 .0122(4) .4524(3) .6303(3) .037(3) Uani 1.00000
C102 .0434(4) .3857(3) .5921(2) .030(2) Uani 1.00000
C103 .0213(4) .3152(3) .6257(2) .026(2) Uani 1.00000
C104 -.0217(4) .3369(3) .6855(2) .030(2) Uani 1.00000
C105 -.0277(4) .4202(3) .6874(3) .040(3) Uani 1.00000
C201 .2745(4) .5907(2) .81548(18) .0192(17) Uani 1.00000
C202 .2087(4) .6575(2) .8380(2) .024(2) Uani 1.00000
C203 .2843(5) .7062(2) .8754(2) .028(2) Uani 1.00000
C204 .3963(4) .6711(3) .8776(2) .028(2) Uani 1.00000
C205 .3908(4) .6001(2) .8415(2) .0217(18) Uani 1.00000
C201' .2151(7) .4925(4) .9471(3) .058(4) Uani 1.00000
C202' .1465(5) .5561(5) .9676(3) .059(4) Uani 1.00000
C203' .2209(6) .6068(3) 1.0034(2) .045(3) Uani 1.00000
C204' .3313(6) .5745(4) 1.0043(2) .048(3) Uani 1.00000
C205' .3274(6) .5036(3) .9698(3) .049(3) Uani 1.00000
H112 .49819 .41407 .52749 .03400 Uiso 1.00000
H113 .54862 .32661 .44610 .04300 Uiso 1.00000
H114 .44310 .20901 .43020 .04300 Uiso 1.00000
H115 .28555 .17929 .49160 .04100 Uiso 1.00000
H116 .22950 .26936 .57115 .02900 Uiso 1.00000
H122 .23887 .57488 .65201 .03100 Uiso 1.00000
H123 .17959 .68985 .59873 .03800 Uiso 1.00000
H124 .17610 .69312 .48732 .04100 Uiso 1.00000
H125 .23211 .58146 .43014 .03800 Uiso 1.00000
H126 .29694 .46632 .48432 .03300 Uiso 1.00000
H132 .43878 .56264 .66602 .04000 Uiso 1.00000
H133 .62367 .58513 .70978 .05500 Uiso 1.00000
H134 .75683 .48224 .72390 .04800 Uiso 1.00000
H135 .70223 .35224 .69691 .03300 Uiso 1.00000
H136 .51587 .32815 .65215 .02600 Uiso 1.00000
H212 .36923 .19525 .65544 .03200 Uiso 1.00000
H213 .33350 .07759 .60030 .04100 Uiso 1.00000
H214 .16423 .00527 .61406 .04900 Uiso 1.00000
H215 .02630 .05073 .68591 .04400 Uiso 1.00000
H216 .06609 .16562 .74768 .03300 Uiso 1.00000
H222 .07651 .38471 .81456 .04000 Uiso 1.00000
H223 -.02241 .36770 .90944 .05000 Uiso 1.00000
H224 .00678 .25180 .96942 .05500 Uiso 1.00000
H225 .12989 .15119 .93353 .05300 Uiso 1.00000
H226 .23279 .17009 .84056 .04300 Uiso 1.00000
H232 .36565 .40998 .80969 .02700 Uiso 1.00000
H233 .55247 .42571 .85465 .03000 Uiso 1.00000
H234 .68739 .32173 .85173 .03400 Uiso 1.00000
H235 .63899 .20399 .79788 .03700 Uiso 1.00000
H236 .45270 .18749 .75138 .02900 Uiso 1.00000
H101 .01861 .50748 .61844 .04500 Uiso 1.00000
H102 .07478 .38844 .55099 .03700 Uiso 1.00000
H103 .03202 .26229 .60991 .03400 Uiso 1.00000
H104 -.04146 .30119 .71914 .03800 Uiso 1.00000
H105 -.05552 .45129 .72209 .04800 Uiso 1.00000
H202 .12771 .66760 .82928 .03100 Uiso 1.00000
H203 .26247 .75407 .89551 .03500 Uiso 1.00000
H204 .46400 .69178 .89919 .03600 Uiso 1.00000
H205 .45384 .56386 .83548 .02700 Uiso 1.00000
H201' .18887 .44824 .92176 .07200 Uiso 1.00000
H202' .06453 .56404 .95810 .07900 Uiso 1.00000
H203' .19929 .65592 1.02385 .05600 Uiso 1.00000
H204' .39954 .59720 1.02449 .05800 Uiso 1.00000
H205' .39256 .46893 .96332 .06300 Uiso 1.00000

loop_
_atom_site_aniso_label
_atom_site_aniso_U_11
_atom_site_aniso_U_22
_atom_site_aniso_U_33
_atom_site_aniso_U_12
_atom_site_aniso_U_13
_atom_site_aniso_U_23
Os .01118(6) .01690(7) .01855(7) -.00008(6) -.00010(4) -.00363(6)
P1 .0148(4) .0171(4) .0159(4) .0007(3) -.0006(3) -.0023(3)
C111 .0169(17) .025(2) .0164(17) .0024(14) .0011(13) -.0026(14)
C112 .021(2) .036(2) .023(2) .0016(17) .0013(15) -.0056(17)
C113 .024(2) .061(3) .021(2) .008(2) .0059(17) -.009(2)
C114 .036(3) .045(3) .024(2) .013(2) -.0047(19) -.017(2)
C115 .036(3) .031(2) .030(2) .011(2) -.007(2) -.0120(19)
C116 .022(2) .025(2) .0199(18) .0045(16) -.0040(15) -.0037(15)
C121 .0177(17) .0222(18) .0202(18) .0002(14) -.0022(14) .0030(14)
C122 .022(2) .030(2) .022(2) .0051(16) -.0010(15) .0051(16)
C123 .028(2) .030(2) .035(2) .0042(18) -.0034(18) .010(2)
C124 .028(2) .033(2) .033(2) .0039(19) -.0022(18) .014(2)
C125 .023(2) .046(3) .024(2) -.002(2) -.0015(17) .012(2)
C126 .024(2) .032(2) .022(2) -.0054(17) -.0032(16) .0010(17)
C131 .0160(17) .0191(17) .0204(18) -.0006(13) .0011(13) -.0019(14)
C132 .022(2) .026(2) .049(3) .0020(17) -.001(2) -.012(2)
C133 .020(2) .036(3) .086(4) -.002(2) -.004(2) -.032(3)
C134 .015(2) .052(3) .048(3) .003(2) -.005(2) -.024(3)
C135 .0187(18) .038(3) .023(2) .0067(17) -.0029(15) -.0039(17)
C136 .0195(17) .024(2) .0190(17) -.0001(15) -.0022(14) -.0002(15)
P2 .0172(4) .0181(4) .0168(4) -.0029(3) .0015(3) -.0022(3)
C211 .0224(19) .0198(18) .0203(18) -.0033(15) -.0041(15) -.0021(14)
C212 .029(2) .0211(19) .026(2) .0040(16) -.0006(17) -.0010(16)
C213 .050(3) .025(2) .026(2) .009(2) -.006(2) -.0057(17)
C214 .061(4) .018(2) .040(3) -.001(2) -.018(3) -.007(2)
C215 .040(3) .022(2) .041(3) -.008(2) -.017(2) .002(2)
C216 .026(2) .022(2) .028(2) -.0007(16) -.0064(17) .0001(16)
C221 .0205(19) .032(2) .0188(18) -.0095(16) .0010(15) -.0031(16)
C222 .035(2) .035(2) .026(2) -.012(2) .0116(18) -.0034(19)
C223 .034(3) .055(3) .035(3) -.015(2) .019(2) -.013(2)
C224 .035(3) .077(4) .024(2) -.033(3) .007(2) -.003(2)
C225 .042(3) .057(3) .025(2) -.016(3) -.003(2) .010(2)
C226 .033(2) .046(3) .019(2) -.006(2) -.0032(17) .0061(19)
C231 .0207(18) .0205(17) .0117(15) -.0037(14) .0016(13) .0016(13)
C232 .024(2) .0232(19) .0161(17) -.0011(15) -.0043(14) -.0017(14)
C233 .023(2) .026(2) .0214(18) -.0024(16) -.0054(15) .0005(15)
C234 .023(2) .034(2) .026(2) -.0015(18) -.0088(16) .0054(18)
C235 .025(2) .029(2) .034(2) .0040(18) -.0047(18) .0076(18)
C236 .024(2) .0193(18) .027(2) .0002(15) -.0029(16) .0007(15)
C1 .0162(16) .0222(18) .0145(16) .0027(14) .0015(13) .0000(13)
C2 .0194(18) .0215(18) .0197(18) .0037(14) .0016(14) .0012(14)
Fe .0241(3) .0200(3) .0164(2) -.0040(2) .0013(2) -.0005(2)
C101 .025(2) .028(2) .056(3) .0061(18) -.017(2) -.008(2)
C102 .021(2) .036(2) .031(2) -.0039(18) -.0120(17) .003(2)
C103 .0186(19) .027(2) .033(2) -.0025(16) -.0065(16) -.0084(17)
C104 .0153(18) .040(3) .034(2) -.0097(18) -.0010(16) -.004(2)
C105 .0115(19) .050(3) .057(3) .005(2) -.001(2) -.026(3)
C201 .025(2) .0180(16) .0150(16) -.0016(14) .0031(14) .0013(13)
C202 .032(2) .0185(18) .0222(19) .0048(16) .0010(16) .0001(15)
C203 .048(3) .0142(17) .022(2) -.0043(18) .0052(18) -.0042(15)
C204 .034(2) .029(2) .021(2) -.0155(19) .0068(17) -.0038(17)
C205 .0184(18) .022(2) .025(2) -.0031(14) .0040(15) -.0049(15)
C201' .102(6) .045(3) .029(3) -.039(4) .005(3) .005(2)
C202' .036(3) .100(6) .041(3) -.016(3) .004(3) .035(4)
C203' .065(4) .044(3) .026(2) -.004(3) .017(2) .004(2)
C204' .064(4) .060(4) .018(2) -.013(3) -.008(2) .009(2)
C205' .074(5) .038(3) .035(3) .007(3) .005(3) .016(2)

loop_
_atom_type_symbol
_atom_type_oxidation_number
_atom_type_number_in_cell
_atom_type_scat_dispersion_real
_atom_type_scat_dispersion_imag
_atom_type_scat_source
C 0 212 .002 .002 'IT Vol C. Table 6.1.1.4  Table 6.1.1.5'
H 0 176 0 0 'IT Vol C. Table 6.1.1.4  Table 6.1.1.5'
Fe 0 4 .301 .845 'IT Vol C. Table 6.1.1.4  Table 6.1.1.5'
Os 0 4 -1.816 7.605 'IT Vol C. Table 6.1.1.4  Table 6.1.1.5'
P 0 8 .09 .095 'IT Vol C. Table 6.1.1.4  Table 6.1.1.5'

loop_
_geom_angle_atom_site_label_1
_geom_angle_atom_site_label_2
_geom_angle_atom_site_label_3
_geom_angle
P1 Os P2 100.61(4)
P1 Os C1 87.86(11)
P1 Os C101 102.92(14)
P1 Os C102 90.28(12)
P1 Os C103 113.57(12)
P1 Os C104 149.93(12)
P1 Os C105 139.51(15)
P2 Os C1 90.64(11)
P2 Os C101 155.07(13)
P2 Os C102 134.82(13)
P2 Os C103 100.70(12)
P2 Os C104 93.10(12)
P2 Os C105 119.88(15)
C1 Os C101 98.34(17)
C1 Os C102 133.83(16)
C1 Os C103 152.99(16)
C1 Os C104 118.85(16)
C1 Os C105 91.86(18)
C101 Os C102 37.66(19)
C101 Os C103 62.13(17)
C101 Os C104 62.19(18)
C101 Os C105 37.1(2)
C102 Os C103 36.65(17)
C102 Os C104 61.68(17)
C102 Os C105 61.7(2)
C103 Os C104 36.90(17)
C103 Os C105 61.22(18)
C104 Os C105 36.7(2)
Os P1 C111 118.57(13)
Os P1 C121 107.71(13)
Os P1 C131 122.97(13)
C111 P1 C121 102.19(18)
C111 P1 C131 99.30(18)
C121 P1 C131 103.42(18)
P1 C111 C112 121.0(3)
P1 C111 C116 120.4(3)
C112 C111 C116 118.5(4)
C111 C112 C113 120.7(4)
C111 C112 H112 119.6
C113 C112 H112 119.7
C112 C113 C114 119.9(4)
C112 C113 H113 120.6
C114 C113 H113 119.5
C113 C114 C115 120.3(5)
C113 C114 H114 120.6
C115 C114 H114 119.2
C114 C115 C116 119.6(4)
C114 C115 H115 119.5
C116 C115 H115 120.9
C111 C116 C115 120.9(4)
C111 C116 H116 119.2
C115 C116 H116 119.9
P1 C121 C122 117.7(3)
P1 C121 C126 123.1(3)
C122 C121 C126 118.9(4)
C121 C122 C123 120.1(4)
C121 C122 H122 119.7
C123 C122 H122 120.1
C122 C123 C124 120.7(4)
C122 C123 H123 119.2
C124 C123 H123 120.1
C123 C124 C125 119.8(4)
C123 C124 H124 120.3
C125 C124 H124 120.0
C124 C125 C126 119.8(4)
C124 C125 H125 120.2
C126 C125 H125 120.0
C121 C126 C125 120.6(4)
C121 C126 H126 119.6
C125 C126 H126 119.9
P1 C131 C132 123.0(3)
P1 C131 C136 119.2(3)
C132 C131 C136 117.8(4)
C131 C132 C133 120.0(4)
C131 C132 H132 120.3
C133 C132 H132 119.7
C132 C133 C134 121.1(5)
C132 C133 H133 118.8
C134 C133 H133 120.1
C133 C134 C135 119.7(4)
C133 C134 H134 119.8
C135 C134 H134 120.5
C134 C135 C136 119.4(4)
C134 C135 H135 120.0
C136 C135 H135 120.6
C131 C136 C135 121.9(4)
C131 C136 H136 118.7
C135 C136 H136 119.4
Os P2 C211 110.63(13)
Os P2 C221 114.12(14)
Os P2 C231 123.37(13)
C211 P2 C221 101.2(2)
C211 P2 C231 106.45(18)
C221 P2 C231 98.40(18)
P2 C211 C212 120.8(3)
P2 C211 C216 120.6(3)
C212 C211 C216 117.8(4)
C211 C212 C213 121.0(4)
C211 C212 H212 119.6
C213 C212 H212 119.4
C212 C213 C214 121.2(5)
C212 C213 H213 119.5
C214 C213 H213 119.3
C213 C214 C215 119.4(5)
C213 C214 H214 120.0
C215 C214 H214 120.6
C214 C215 C216 119.9(5)
C214 C215 H215 119.9
C216 C215 H215 120.1
C211 C216 C215 120.7(4)
C211 C216 H216 119.5
C215 C216 H216 119.8
P2 C221 C222 120.1(3)
P2 C221 C226 121.3(3)
C222 C221 C226 118.6(4)
C221 C222 C223 120.4(5)
C221 C222 H222 119.7
C223 C222 H222 119.9
C222 C223 C224 120.4(5)
C222 C223 H223 119.8
C224 C223 H223 119.8
C223 C224 C225 119.5(5)
C223 C224 H224 120.6
C225 C224 H224 119.9
C224 C225 C226 120.1(5)
C224 C225 H225 120.1
C226 C225 H225 119.8
C221 C226 C225 120.9(5)
C221 C226 H226 119.2
C225 C226 H226 119.8
P2 C231 C232 115.8(3)
P2 C231 C236 125.5(3)
C232 C231 C236 118.7(4)
C231 C232 C233 120.0(4)
C231 C232 H232 120.0
C233 C232 H232 120.1
C232 C233 C234 120.9(4)
C232 C233 H233 119.1
C234 C233 H233 120.0
C233 C234 C235 119.5(4)
C233 C234 H234 120.2
C235 C234 H234 120.3
C234 C235 C236 120.6(4)
C234 C235 H235 120.1
C236 C235 H235 119.3
C231 C236 C235 120.4(4)
C231 C236 H236 120.0
C235 C236 H236 119.6
Os C1 C2 175.2(3)
C1 C2 C201 173.9(4)
C201 Fe C202 40.83(16)
C201 Fe C203 68.71(16)
C201 Fe C204 68.89(16)
C201 Fe C205 40.84(16)
C201 Fe C201' 108.5(2)
C201 Fe C202' 123.8(2)
C201 Fe C203' 160.2(2)
C201 Fe C204' 158.9(2)
C201 Fe C205' 123.3(2)
C202 Fe C203 40.71(18)
C202 Fe C204 68.72(18)
C202 Fe C205 68.55(17)
C202 Fe C201' 125.2(2)
C202 Fe C202' 109.4(2)
C202 Fe C203' 124.1(2)
C202 Fe C204' 158.4(2)
C202 Fe C205' 160.3(2)
C203 Fe C204 40.8(2)
C203 Fe C205 68.55(18)
C203 Fe C201' 161.3(3)
C203 Fe C202' 124.5(3)
C203 Fe C203' 108.1(2)
C203 Fe C204' 121.9(2)
C203 Fe C205' 157.3(2)
C204 Fe C205 40.83(17)
C204 Fe C201' 157.0(3)
C204 Fe C202' 159.6(3)
C204 Fe C203' 122.3(2)
C204 Fe C204' 106.2(2)
C204 Fe C205' 121.2(2)
C205 Fe C201' 122.2(2)
C205 Fe C202' 159.0(2)
C205 Fe C203' 157.9(2)
C205 Fe C204' 122.2(2)
C205 Fe C205' 106.9(2)
C201' Fe C202' 40.6(3)
C201' Fe C203' 67.9(2)
C201' Fe C204' 67.5(3)
C201' Fe C205' 39.8(3)
C202' Fe C203' 40.7(3)
C202' Fe C204' 67.6(3)
C202' Fe C205' 67.6(3)
C203' Fe C204' 39.6(3)
C203' Fe C205' 67.3(2)
C204' Fe C205' 40.3(2)
Os C101 C102 71.2(3)
Os C101 C105 71.2(3)
Os C101 H101 122.1
C102 C101 C105 106.0(4)
C102 C101 H101 125.6
C105 C101 H101 128.4
Os C102 C101 71.1(3)
Os C102 C103 72.9(3)
Os C102 H102 121.4
C101 C102 C103 108.7(4)
C101 C102 H102 125.8
C103 C102 H102 125.5
Os C103 C102 70.4(3)
Os C103 C104 71.0(2)
Os C103 H103 125.2
C102 C103 C104 107.9(4)
C102 C103 H103 125.3
C104 C103 H103 126.9
Os C104 C103 72.1(2)
Os C104 C105 70.7(3)
Os C104 H104 121.5
C103 C104 C105 107.5(4)
C103 C104 H104 126.5
C105 C104 H104 126.1
Os C105 C101 71.7(3)
Os C105 C104 72.6(3)
Os C105 H105 122.8
C101 C105 C104 109.9(5)
C101 C105 H105 124.6
C104 C105 H105 125.5
C2 C201 Fe 129.0(3)
C2 C201 C202 127.4(4)
C2 C201 C205 126.5(4)
Fe C201 C202 68.2(2)
Fe C201 C205 67.9(2)
C202 C201 C205 106.1(3)
Fe C202 C201 70.9(2)
Fe C202 C203 68.8(2)
Fe C202 H202 126.2
C201 C202 C203 108.5(4)
C201 C202 H202 126.1
C203 C202 H202 125.5
Fe C203 C202 70.5(2)
Fe C203 C204 69.6(3)
Fe C203 H203 125.6
C202 C203 C204 108.6(4)
C202 C203 H203 125.1
C204 C203 H203 126.3
Fe C204 C203 69.6(3)
Fe C204 C205 70.1(3)
Fe C204 H204 126.3
C203 C204 C205 107.9(4)
C203 C204 H204 126.1
C205 C204 H204 126.0
Fe C205 C201 71.3(2)
Fe C205 C204 69.1(3)
Fe C205 H205 125.5
C201 C205 C204 109.0(4)
C201 C205 H205 125.1
C204 C205 H205 125.9
Fe C201' C202' 70.2(4)
Fe C201' C205' 70.5(4)
Fe C201' H201' 125.6
C202' C201' C205' 108.4(6)
C202' C201' H201' 126.4
C205' C201' H201' 125.2
Fe C202' C201' 69.2(4)
Fe C202' C203' 69.9(4)
Fe C202' H202' 124.9
C201' C202' C203' 106.8(6)
C201' C202' H202' 126.3
C203' C202' H202' 126.8
Fe C203' C202' 69.5(3)
Fe C203' C204' 70.1(3)
Fe C203' H203' 126.0
C202' C203' C204' 108.1(5)
C202' C203' H203' 126.6
C204' C203' H203' 125.3
Fe C204' C203' 70.3(3)
Fe C204' C205' 69.7(3)
Fe C204' H204' 124.8
C203' C204' C205' 108.3(6)
C203' C204' H204' 126.0
C205' C204' H204' 125.7
Fe C205' C201' 69.7(4)
Fe C205' C204' 70.0(3)
Fe C205' H205' 126.0
C201' C205' C204' 108.3(6)
C201' C205' H205' 126.3
C204' C205' H205' 125.4

loop_
_geom_bond_atom_site_label_1
_geom_bond_atom_site_label_2
_geom_bond_distance
Os P1 2.2869(10)
Os P2 2.2885(10)
Os C1 2.026(4)
Os C101 2.223(5)
Os C102 2.224(5)
Os C103 2.256(4)
Os C104 2.242(4)
Os C105 2.218(5)
P1 C111 1.836(4)
P1 C121 1.847(4)
P1 C131 1.831(4)
C111 C112 1.397(6)
C111 C116 1.384(6)
C112 C113 1.388(7)
C112 H112 .964
C113 C114 1.383(8)
C113 H113 .959
C114 C115 1.379(7)
C114 H114 .951
C115 C116 1.399(6)
C115 H115 .960
C116 H116 .960
C121 C122 1.397(6)
C121 C126 1.394(6)
C122 C123 1.378(7)
C122 H122 .958
C123 C124 1.396(7)
C123 H123 .968
C124 C125 1.375(7)
C124 H124 .955
C125 C126 1.399(7)
C125 H125 .965
C126 H126 .962
C131 C132 1.391(6)
C131 C136 1.391(6)
C132 C133 1.394(7)
C132 H132 .954
C133 C134 1.372(7)
C133 H133 .947
C134 C135 1.375(7)
C134 H134 .958
C135 C136 1.388(6)
C135 H135 .962
C136 H136 .967
P2 C211 1.842(4)
P2 C221 1.847(4)
P2 C231 1.845(4)
C211 C212 1.396(6)
C211 C216 1.394(6)
C212 C213 1.383(6)
C212 H212 .964
C213 C214 1.367(8)
C213 H213 .959
C214 C215 1.387(8)
C214 H214 .964
C215 C216 1.406(7)
C215 H215 .963
C216 H216 .969
C221 C222 1.389(7)
C221 C226 1.390(7)
C222 C223 1.397(7)
C222 H222 .963
C223 C224 1.379(8)
C223 H223 .966
C224 C225 1.385(9)
C224 H224 .956
C225 C226 1.388(7)
C225 H225 .968
C226 H226 .966
C231 C232 1.407(6)
C231 C236 1.392(6)
C232 C233 1.394(6)
C232 H232 .951
C233 C234 1.378(6)
C233 H233 .959
C234 C235 1.380(7)
C234 H234 .955
C235 C236 1.398(6)
C235 H235 .963
C236 H236 .962
C1 C2 1.212(5)
C2 C201 1.425(6)
Fe C201 2.085(4)
Fe C202 2.049(4)
Fe C203 2.027(4)
Fe C204 2.026(5)
Fe C205 2.040(4)
Fe C201' 2.018(7)
Fe C202' 2.031(6)
Fe C203' 2.036(6)
Fe C204' 2.033(5)
Fe C205' 2.029(6)
C101 C102 1.436(7)
C101 C105 1.414(8)
C101 H101 .964
C102 C103 1.409(7)
C102 H102 .955
C103 C104 1.424(7)
C103 H103 .960
C104 C105 1.402(8)
C104 H104 .965
C105 H105 .965
C201 C202 1.443(6)
C201 C205 1.440(6)
C202 C203 1.418(6)
C202 H202 .958
C203 C204 1.414(7)
C203 H203 .950
C204 C205 1.418(6)
C204 H204 .956
C205 H205 .958
C201' C202' 1.406(10)
C201' C205' 1.377(11)
C201' H201' .961
C202' C203' 1.413(9)
C202' H202' .965
C203' C204' 1.379(10)
C203' H203' .968
C204' C205' 1.399(8)
C204' H204' .960
C205' H205' .962
